data_2223554
loop_
_publ_author_name
'Fun, Hoong-Kun'
'Loh, Wan-Sin'
'Janardhana, G.'
'Khader, A. M. A.'
'Kalluraya, B.'

_publ_section_title
;
 2-(3-Oxo-3,4-dihydro-2<i>H</i>-1,4-benzothiazin-4-yl)acetic acid
 monohydrate
;
_journal_coeditor_code SJ2641
_journal_issue 10
_journal_name_full 'Acta Crystallographica Section E'
_journal_page_first o2358
_journal_page_last o2359
_journal_paper_doi 10.1107/S1600536809034977
_journal_volume 65
_journal_year 2009
_chemical_formula_iupac 'C10 H9 N O3 S, H2 O'
_chemical_formula_moiety 'C10 H9 N O3 S, H2 O'
_chemical_formula_sum 'C10 H11 N O4 S'
_chemical_formula_weight 241.26
_chemical_name_systematic
;
2-(3-Oxo-3,4-dihydro-2<i>H</i>-1,4-benzothiazin-4-yl)acetic acid
monohydrate
;
_space_group_IT_number 14
_symmetry_cell_setting monoclinic
_symmetry_space_group_name_Hall '-P 2ybc'
_symmetry_space_group_name_H-M 'P 1 21/c 1'
_atom_sites_solution_hydrogens geom
_atom_sites_solution_primary direct
_atom_sites_solution_secondary difmap
_audit_creation_method SHELXL-97
_cell_angle_alpha 90.00
_cell_angle_beta 94.3360(10)
_cell_angle_gamma 90.00
_cell_formula_units_Z 4
_cell_length_a 7.58970(10)
_cell_length_b 9.2208(2)
_cell_length_c 15.6701(3)
_cell_measurement_reflns_used 7672
_cell_measurement_temperature 100
_cell_measurement_theta_max 33.06
_cell_measurement_theta_min 3.42
_cell_volume 1093.50(3)
_computing_cell_refinement 'SAINT (Bruker, 2005)'
_computing_data_collection 'APEX2 (Bruker, 2005)'
_computing_data_reduction 'SAINT (Bruker, 2005)'
_computing_molecular_graphics 'SHELXTL (Sheldrick, 2008)'
_computing_publication_material
;
SHELXTL (Sheldrick, 2008) and PLATON (Spek, 2009)
;
_computing_structure_refinement 'SHELXTL (Sheldrick, 2008)'
_computing_structure_solution 'SHELXTL (Sheldrick, 2008)'
_diffrn_ambient_temperature 100
_diffrn_measured_fraction_theta_full 0.999
_diffrn_measured_fraction_theta_max 0.999
_diffrn_measurement_device_type
;
Bruker SMART APEXII CCD area-detector
;
_diffrn_measurement_method '\f and \w'
_diffrn_radiation_monochromator graphite
_diffrn_radiation_source 'fine-focus sealed tube'
_diffrn_radiation_type MoK\a
_diffrn_radiation_wavelength 0.71073
_diffrn_reflns_av_R_equivalents 0.0357
_diffrn_reflns_av_sigmaI/netI 0.0300
_diffrn_reflns_limit_h_max 12
_diffrn_reflns_limit_h_min -12
_diffrn_reflns_limit_k_max 13
_diffrn_reflns_limit_k_min -14
_diffrn_reflns_limit_l_max 25
_diffrn_reflns_limit_l_min -23
_diffrn_reflns_number 25955
_diffrn_reflns_theta_full 35.11
_diffrn_reflns_theta_max 35.11
_diffrn_reflns_theta_min 2.56
_diffrn_standards_number 0
_exptl_absorpt_coefficient_mu 0.294
_exptl_absorpt_correction_T_max 0.9687
_exptl_absorpt_correction_T_min 0.8696
_exptl_absorpt_correction_type multi-scan
_exptl_absorpt_process_details '(<i>SADABS</i>; Bruker, 2005)'
_exptl_crystal_colour colourless
_exptl_crystal_density_diffrn 1.465
_exptl_crystal_density_method 'not measured'
_exptl_crystal_description block
_exptl_crystal_F_000 504
_exptl_crystal_size_max 0.49
_exptl_crystal_size_mid 0.34
_exptl_crystal_size_min 0.11
_refine_diff_density_max 0.542
_refine_diff_density_min -0.257
_refine_ls_extinction_method none
_refine_ls_goodness_of_fit_ref 0.834
_refine_ls_hydrogen_treatment mixed
_refine_ls_matrix_type full
_refine_ls_number_parameters 157
_refine_ls_number_reflns 4859
_refine_ls_number_restraints 0
_refine_ls_restrained_S_all 0.834
_refine_ls_R_factor_all 0.0540
_refine_ls_R_factor_gt 0.0397
_refine_ls_shift/su_max 0.001?
_refine_ls_shift/su_max_lt 0.001
_refine_ls_shift/su_mean 0.000
_refine_ls_structure_factor_coef Fsqd
_refine_ls_weighting_details 'calc w=1/[\s^2^(Fo^2^)+(0.0915P)^2^+0.3956P] where P=(Fo^2^+2Fc^2^)/3'
_refine_ls_weighting_scheme calc
_refine_ls_wR_factor_gt 0.1158
_refine_ls_wR_factor_ref 0.1277
_reflns_number_gt 3833
_reflns_number_total 4859
_reflns_threshold_expression I>2\s(I)
_cod_data_source_file sj2641.cif
_cod_data_source_block I
_cod_depositor_comments
;
The following automatic conversions were performed:
'_symmetry_cell_setting' value 'Monoclinic' changed to 'monoclinic'
according to '/home/saulius/struct/CIF-dictionaries/cif_core.dic'
dictionary named 'cif_core.dic' version 2.4.1 from 2010-06-29.

Automatic conversion script
Id: cif_fix_enum 1527 2010-12-29 10:47:43Z saulius 

The following automatic conversions were performed:

'_symmetry_cell_setting' value 'Monoclinic' changed to 'monoclinic'
according to /home/saulius/struct/CIF-dictionaries/cif_core.dic
dictionary named 'cif_core.dic' version 2.4.1 from 2010-06-29.

Automatic conversion script
Id: cif_fix_values 1715 2011-07-08 13:25:40Z adriana 
;
_cod_original_sg_symbol_H-M 'P 21/c'
_cod_database_code 2223554
_cod_database_fobs_code 2223554

loop_
_symmetry_equiv_pos_as_xyz
'x, y, z'
'-x, y+1/2, -z+1/2'
'-x, -y, -z'
'x, -y-1/2, z-1/2'

loop_
_atom_site_type_symbol
_atom_site_label
_atom_site_fract_x
_atom_site_fract_y
_atom_site_fract_z
_atom_site_U_iso_or_equiv
_atom_site_adp_type
_atom_site_calc_flag
_atom_site_refinement_flags
_atom_site_occupancy
_atom_site_disorder_assembly
_atom_site_disorder_group
S S1 0.25290(3) 0.20298(3) 0.368735(18) 0.02391(8) Uani d . 1 . .
O O1W 0.17478(12) 0.72939(10) 0.31220(6) 0.02515(17) Uani d . 1 . .
O O1 0.47141(12) 0.56427(9) 0.33767(6) 0.02699(18) Uani d . 1 . .
O O2 0.94362(11) 0.62615(9) 0.40417(6) 0.02360(16) Uani d . 1 . .
O O3 0.90204(12) 0.44113(9) 0.31220(6) 0.02548(17) Uani d . 1 . .
C C1 0.46033(14) 0.11958(11) 0.38793(6) 0.01900(18) Uani d . 1 . .
C C2 0.47444(16) -0.03074(12) 0.39590(7) 0.0233(2) Uani d . 1 . .
H H2A 0.3733 -0.0879 0.3900 0.028 Uiso calc R 1 . .
C C3 0.63845(17) -0.09543(12) 0.41263(7) 0.0247(2) Uani d . 1 . .
H H3A 0.6469 -0.1955 0.4193 0.030 Uiso calc R 1 . .
C C4 0.78984(16) -0.01067(12) 0.41946(7) 0.0246(2) Uani d . 1 . .
H H4A 0.8999 -0.0544 0.4296 0.030 Uiso calc R 1 . .
C C5 0.77815(14) 0.13934(12) 0.41127(7) 0.02197(19) Uani d . 1 . .
H H5A 0.8801 0.1956 0.4156 0.026 Uiso calc R 1 . .
C C6 0.61270(13) 0.20523(11) 0.39649(6) 0.01770(17) Uani d . 1 . .
N N1 0.59863(11) 0.35987(9) 0.39215(6) 0.01904(16) Uani d . 1 . .
C C7 0.46962(14) 0.43038(12) 0.34290(7) 0.02067(19) Uani d . 1 . .
C C8 0.32911(14) 0.33868(13) 0.29697(7) 0.0234(2) Uani d . 1 . .
H H8A 0.3764 0.2918 0.2482 0.028 Uiso calc R 1 . .
H H8B 0.2309 0.3995 0.2760 0.028 Uiso calc R 1 . .
C C9 0.73286(14) 0.45083(11) 0.43631(7) 0.02047(18) Uani d . 1 . .
H H9A 0.7934 0.3959 0.4825 0.025 Uiso calc R 1 . .
H H9B 0.6764 0.5333 0.4613 0.025 Uiso calc R 1 . .
C C10 0.86713(13) 0.50482(11) 0.37642(7) 0.01941(18) Uani d . 1 . .
H H1O2 1.028(3) 0.652(3) 0.3672(15) 0.064(7) Uiso d . 1 . .
H H2W1 0.155(3) 0.784(2) 0.2691(15) 0.056(6) Uiso d . 1 . .
H H1W1 0.270(3) 0.672(2) 0.3095(13) 0.043(5) Uiso d . 1 . .

loop_
_atom_site_aniso_label
_atom_site_aniso_U_11
_atom_site_aniso_U_22
_atom_site_aniso_U_33
_atom_site_aniso_U_12
_atom_site_aniso_U_13
_atom_site_aniso_U_23
S1 0.01398(12) 0.03081(15) 0.02713(14) -0.00430(9) 0.00291(9) 0.00246(9)
O1W 0.0185(4) 0.0229(4) 0.0340(4) 0.0004(3) 0.0017(3) 0.0072(3)
O1 0.0224(4) 0.0214(4) 0.0371(5) 0.0033(3) 0.0020(3) 0.0071(3)
O2 0.0222(4) 0.0184(3) 0.0304(4) -0.0051(3) 0.0030(3) -0.0026(3)
O3 0.0231(4) 0.0232(4) 0.0306(4) -0.0046(3) 0.0049(3) -0.0046(3)
C1 0.0179(4) 0.0209(4) 0.0184(4) -0.0039(3) 0.0028(3) -0.0002(3)
C2 0.0279(5) 0.0217(5) 0.0208(4) -0.0064(4) 0.0046(4) -0.0016(3)
C3 0.0358(6) 0.0175(4) 0.0211(4) -0.0004(4) 0.0050(4) -0.0006(3)
C4 0.0264(5) 0.0226(5) 0.0251(5) 0.0052(4) 0.0030(4) 0.0020(4)
C5 0.0169(4) 0.0206(4) 0.0284(5) 0.0016(3) 0.0019(3) 0.0028(4)
C6 0.0162(4) 0.0169(4) 0.0201(4) -0.0009(3) 0.0022(3) 0.0013(3)
N1 0.0136(3) 0.0176(4) 0.0256(4) -0.0004(3) -0.0006(3) 0.0029(3)
C7 0.0150(4) 0.0233(5) 0.0239(4) 0.0020(3) 0.0027(3) 0.0048(3)
C8 0.0169(4) 0.0296(5) 0.0233(5) -0.0003(4) -0.0008(3) 0.0047(4)
C9 0.0172(4) 0.0196(4) 0.0243(4) -0.0020(3) -0.0001(3) 0.0002(3)
C10 0.0147(4) 0.0169(4) 0.0262(5) 0.0000(3) -0.0009(3) 0.0000(3)

loop_
_atom_type_symbol
_atom_type_description
_atom_type_scat_dispersion_real
_atom_type_scat_dispersion_imag
_atom_type_scat_source
C C 0.0033 0.0016 'International Tables Vol C Tables 4.2.6.8 and 6.1.1.4'
H H 0.0000 0.0000 'International Tables Vol C Tables 4.2.6.8 and 6.1.1.4'
O O 0.0106 0.0060 'International Tables Vol C Tables 4.2.6.8 and 6.1.1.4'
S S 0.1246 0.1234 'International Tables Vol C Tables 4.2.6.8 and 6.1.1.4'
N N 0.0061 0.0033 'International Tables Vol C Tables 4.2.6.8 and 6.1.1.4'

loop_
_geom_angle_atom_site_label_1
_geom_angle_atom_site_label_2
_geom_angle_atom_site_label_3
_geom_angle_site_symmetry_1
_geom_angle_site_symmetry_3
_geom_angle
_geom_angle_publ_flag
C1 S1 C8 . . 94.86(5) ?
H2W1 O1W H1W1 . . 114(2) ?
C10 O2 H1O2 . . 108.8(14) ?
C2 C1 C6 . . 119.68(10) ?
C2 C1 S1 . . 120.78(8) ?
C6 C1 S1 . . 119.53(8) ?
C3 C2 C1 . . 120.38(10) ?
C3 C2 H2A . . 119.8 ?
C1 C2 H2A . . 119.8 ?
C4 C3 C2 . . 119.90(10) ?
C4 C3 H3A . . 120.0 ?
C2 C3 H3A . . 120.0 ?
C3 C4 C5 . . 120.42(11) ?
C3 C4 H4A . . 119.8 ?
C5 C4 H4A . . 119.8 ?
C4 C5 C6 . . 119.83(10) ?
C4 C5 H5A . . 120.1 ?
C6 C5 H5A . . 120.1 ?
C1 C6 C5 . . 119.75(9) ?
C1 C6 N1 . . 119.99(9) ?
C5 C6 N1 . . 120.24(9) ?
C7 N1 C6 . . 123.32(9) ?
C7 N1 C9 . . 116.19(8) ?
C6 N1 C9 . . 120.33(8) ?
O1 C7 N1 . . 120.11(10) ?
O1 C7 C8 . . 122.76(10) ?
N1 C7 C8 . . 117.12(9) ?
C7 C8 S1 . . 109.94(7) ?
C7 C8 H8A . . 109.7 ?
S1 C8 H8A . . 109.7 ?
C7 C8 H8B . . 109.7 ?
S1 C8 H8B . . 109.7 ?
H8A C8 H8B . . 108.2 ?
N1 C9 C10 . . 111.92(9) ?
N1 C9 H9A . . 109.2 ?
C10 C9 H9A . . 109.2 ?
N1 C9 H9B . . 109.2 ?
C10 C9 H9B . . 109.2 ?
H9A C9 H9B . . 107.9 ?
O3 C10 O2 . . 124.51(10) ?
O3 C10 C9 . . 123.56(9) ?
O2 C10 C9 . . 111.90(9) ?

loop_
_geom_bond_atom_site_label_1
_geom_bond_atom_site_label_2
_geom_bond_site_symmetry_2
_geom_bond_distance
_geom_bond_publ_flag
S1 C1 . 1.7575(11) ?
S1 C8 . 1.8064(12) ?
O1W H2W1 . 0.85(2) ?
O1W H1W1 . 0.90(2) ?
O1 C7 . 1.2374(13) ?
O2 C10 . 1.3189(13) ?
O2 H1O2 . 0.93(3) ?
O3 C10 . 1.2116(14) ?
C1 C2 . 1.3951(15) ?
C1 C6 . 1.3985(14) ?
C2 C3 . 1.3873(17) ?
C2 H2A . 0.9300 ?
C3 C4 . 1.3871(17) ?
C3 H3A . 0.9300 ?
C4 C5 . 1.3914(16) ?
C4 H4A . 0.9300 ?
C5 C6 . 1.3984(15) ?
C5 H5A . 0.9300 ?
C6 N1 . 1.4311(13) ?
N1 C7 . 1.3648(13) ?
N1 C9 . 1.4539(13) ?
C7 C8 . 1.5014(16) ?
C8 H8A . 0.9700 ?
C8 H8B . 0.9700 ?
C9 C10 . 1.5205(16) ?
C9 H9A . 0.9700 ?
C9 H9B . 0.9700 ?

loop_
_geom_hbond_atom_site_label_D
_geom_hbond_atom_site_label_H
_geom_hbond_atom_site_label_A
_geom_hbond_site_symmetry_A
_geom_hbond_distance_DH
_geom_hbond_distance_HA
_geom_hbond_distance_DA
_geom_hbond_angle_DHA
_geom_hbond_publ_flag
O2 H1O2 O1W 1_655 0.93(2) 1.62(2) 2.5384(13) 168(3) yes
O1W H2W1 O3 2_655 0.85(2) 1.96(2) 2.7893(13) 168(2) yes
O1W H1W1 O1 . 0.90(2) 1.85(2) 2.7221(13) 163.4(19) yes
C2 H2A O1W 1_545 0.9300 2.5100 3.3666(15) 153.00 yes
C9 H9A O2 3_766 0.9700 2.5800 3.4429(14) 149.00 yes

loop_
_geom_torsion_atom_site_label_1
_geom_torsion_atom_site_label_2
_geom_torsion_atom_site_label_3
_geom_torsion_atom_site_label_4
_geom_torsion_site_symmetry_1
_geom_torsion_site_symmetry_2
_geom_torsion_site_symmetry_3
_geom_torsion_site_symmetry_4
_geom_torsion
_geom_torsion_publ_flag
C8 S1 C1 C2 . . . . -142.00(9) ?
C8 S1 C1 C6 . . . . 38.91(9) ?
C6 C1 C2 C3 . . . . 0.30(16) ?
S1 C1 C2 C3 . . . . -178.80(8) ?
C1 C2 C3 C4 . . . . -1.55(16) ?
C2 C3 C4 C5 . . . . 1.24(17) ?
C3 C4 C5 C6 . . . . 0.33(17) ?
C2 C1 C6 C5 . . . . 1.27(15) ?
S1 C1 C6 C5 . . . . -179.63(8) ?
C2 C1 C6 N1 . . . . -177.25(9) ?
S1 C1 C6 N1 . . . . 1.86(13) ?
C4 C5 C6 C1 . . . . -1.58(16) ?
C4 C5 C6 N1 . . . . 176.93(10) ?
C1 C6 N1 C7 . . . . -32.18(15) ?
C5 C6 N1 C7 . . . . 149.31(11) ?
C1 C6 N1 C9 . . . . 152.60(10) ?
C5 C6 N1 C9 . . . . -25.91(14) ?
C6 N1 C7 O1 . . . . -175.33(10) ?
C9 N1 C7 O1 . . . . 0.07(15) ?
C6 N1 C7 C8 . . . . 4.85(15) ?
C9 N1 C7 C8 . . . . -179.75(9) ?
O1 C7 C8 S1 . . . . -134.43(10) ?
N1 C7 C8 S1 . . . . 45.39(12) ?
C1 S1 C8 C7 . . . . -60.65(8) ?
C7 N1 C9 C10 . . . . -77.23(12) ?
C6 N1 C9 C10 . . . . 98.32(11) ?
N1 C9 C10 O3 . . . . -26.48(14) ?
N1 C9 C10 O2 . . . . 155.33(9) ?

loop_
_cod_related_entry_id
_cod_related_entry_database
_cod_related_entry_code
1 ChemSpider 30655900
